data_7053140
loop_
_publ_author_name
'Tauchman, Ji\<r\'i'
'Hlad\'ikov\'a, Kate\<rina'
'Uhl\'ik, Filip'
'C\'isa\<rov\'a, Ivana'
'\<St\<epni\<cka, Petr'

_publ_section_title
;
 Synthesis, molecular structure, electrochemistry and DFT study of a
 ferrocenyl-substituted 4-quinazolinone and related heterocycles
;
_journal_issue 7
_journal_name_full 'New Journal of Chemistry'
_journal_page_first 2019
_journal_paper_doi 10.1039/c3nj00182b
_journal_volume 37
_journal_year 2013
_chemical_formula_moiety 'C18 H13 Fe N S2'
_chemical_formula_sum 'C18 H13 Fe N S2'
_chemical_formula_weight 363.26
_chemical_name_systematic
;
?
;
_space_group_IT_number 2
_symmetry_cell_setting triclinic
_symmetry_space_group_name_Hall '-P 1'
_symmetry_space_group_name_H-M 'P -1'
_atom_sites_solution_hydrogens geom
_atom_sites_solution_primary direct
_atom_sites_solution_secondary difmap
_audit_creation_method SHELXL-97
_cell_angle_alpha 87.4510(10)
_cell_angle_beta 79.7700(10)
_cell_angle_gamma 74.6700(10)
_cell_formula_units_Z 2
_cell_length_a 7.3774(3)
_cell_length_b 9.9499(4)
_cell_length_c 10.5660(4)
_cell_measurement_reflns_used 4498
_cell_measurement_temperature 150(2)
_cell_measurement_theta_max 55.12
_cell_measurement_theta_min 5.81
_cell_volume 736.10(5)
_computing_cell_refinement 'Bruker SAINT'
_computing_data_collection 'Bruker APEX2'
_computing_data_reduction 'Bruker SAINT'
_computing_molecular_graphics 'PLATON (Spek, 2003)'
_computing_publication_material 'PLATON (Spek, 2003)'
_computing_structure_refinement 'SHELXL-97 (Sheldrick, 2008)'
_computing_structure_solution 'SHELXS-97 (Sheldrick, 2008)'
_diffrn_ambient_temperature 150(2)
_diffrn_measured_fraction_theta_full 0.997
_diffrn_measured_fraction_theta_max 0.997
_diffrn_measurement_device_type 'Bruker APEX-II CCD'
_diffrn_measurement_method '\f and \w scans'
_diffrn_radiation_monochromator graphite
_diffrn_radiation_source 'fine-focus sealed tube'
_diffrn_radiation_type MoK\a
_diffrn_radiation_wavelength 0.71073
_diffrn_reflns_av_R_equivalents 0.0264
_diffrn_reflns_av_sigmaI/netI 0.0329
_diffrn_reflns_limit_h_max 9
_diffrn_reflns_limit_h_min -8
_diffrn_reflns_limit_k_max 12
_diffrn_reflns_limit_k_min -12
_diffrn_reflns_limit_l_max 13
_diffrn_reflns_limit_l_min -11
_diffrn_reflns_number 9376
_diffrn_reflns_theta_full 27.50
_diffrn_reflns_theta_max 27.50
_diffrn_reflns_theta_min 1.96
_exptl_absorpt_coefficient_mu 1.301
_exptl_absorpt_correction_T_max 0.926
_exptl_absorpt_correction_T_min 0.682
_exptl_absorpt_correction_type multi-scan
_exptl_absorpt_process_details SADABS
_exptl_crystal_colour red
_exptl_crystal_density_diffrn 1.639
_exptl_crystal_density_method 'not measured'
_exptl_crystal_description plate
_exptl_crystal_F_000 372
_exptl_crystal_size_max 0.32
_exptl_crystal_size_mid 0.14
_exptl_crystal_size_min 0.06
_refine_diff_density_max 0.517
_refine_diff_density_min -0.335
_refine_diff_density_rms 0.073
_refine_ls_extinction_method none
_refine_ls_goodness_of_fit_ref 1.037
_refine_ls_hydrogen_treatment constr
_refine_ls_matrix_type full
_refine_ls_number_parameters 199
_refine_ls_number_reflns 3375
_refine_ls_number_restraints 0
_refine_ls_restrained_S_all 1.037
_refine_ls_R_factor_all 0.0363
_refine_ls_R_factor_gt 0.0294
_refine_ls_shift/su_max 0.000
_refine_ls_shift/su_mean 0.000
_refine_ls_structure_factor_coef Fsqd
_refine_ls_weighting_details 'calc w=1/[\s^2^(Fo^2^)+(0.0424P)^2^+0.3148P] where P=(Fo^2^+2Fc^2^)/3'
_refine_ls_weighting_scheme calc
_refine_ls_wR_factor_gt 0.0756
_refine_ls_wR_factor_ref 0.0797
_reflns_number_gt 2944
_reflns_number_total 3375
_reflns_threshold_expression >2sigma(I)
_cod_data_source_file c3nj00182b.txt
_cod_data_source_block kh8a
_cod_original_sg_symbol_H-M P-1
_cod_database_code 7053140

loop_
_symmetry_equiv_pos_as_xyz
'x, y, z'
'-x, -y, -z'

loop_
_atom_site_label
_atom_site_type_symbol
_atom_site_fract_x
_atom_site_fract_y
_atom_site_fract_z
_atom_site_U_iso_or_equiv
_atom_site_adp_type
_atom_site_occupancy
_atom_site_symmetry_multiplicity
_atom_site_calc_flag
_atom_site_refinement_flags
Fe Fe 0.45556(4) 0.34639(3) 0.25077(2) 0.01371(9) Uani 1 1 d .
S13 S 0.29308(8) 0.32986(6) 0.62899(5) 0.02499(13) Uani 1 1 d .
S S 0.27877(9) 0.24750(6) 0.89268(5) 0.02942(14) Uani 1 1 d .
N11 N 0.0460(2) 0.24351(16) 0.50941(15) 0.0177(3) Uani 1 1 d .
C1 C 0.2156(3) 0.39321(19) 0.38861(18) 0.0163(4) Uani 1 1 d .
C2 C 0.1672(3) 0.3777(2) 0.26561(18) 0.0185(4) Uani 1 1 d .
H2 H 0.1038 0.3124 0.2443 0.022 Uiso 1 1 calc R
C3 C 0.2306(3) 0.4774(2) 0.18112(19) 0.0211(4) Uani 1 1 d .
H3 H 0.2158 0.4908 0.0936 0.025 Uiso 1 1 calc R
C4 C 0.3200(3) 0.5537(2) 0.24976(19) 0.0204(4) Uani 1 1 d .
H4 H 0.3754 0.6265 0.2158 0.024 Uiso 1 1 calc R
C5 C 0.3123(3) 0.50252(19) 0.37789(18) 0.0179(4) Uani 1 1 d .
H5 H 0.3619 0.5346 0.4444 0.022 Uiso 1 1 calc R
C6 C 0.6321(3) 0.1575(2) 0.2871(2) 0.0217(4) Uani 1 1 d .
H6 H 0.6057 0.0958 0.3549 0.026 Uiso 1 1 calc R
C7 C 0.5868(3) 0.1581(2) 0.1615(2) 0.0232(4) Uani 1 1 d .
H7 H 0.5259 0.0964 0.1304 0.028 Uiso 1 1 calc R
C8 C 0.6486(3) 0.2672(2) 0.09105(19) 0.0234(4) Uani 1 1 d .
H8 H 0.6356 0.2917 0.0046 0.028 Uiso 1 1 calc R
C9 C 0.7333(3) 0.3334(2) 0.1718(2) 0.0224(4) Uani 1 1 d .
H9 H 0.7871 0.4098 0.1488 0.027 Uiso 1 1 calc R
C10 C 0.7238(3) 0.2657(2) 0.2932(2) 0.0213(4) Uani 1 1 d .
H10 H 0.7704 0.2885 0.3655 0.026 Uiso 1 1 calc R
C12 C 0.1706(3) 0.31413(19) 0.50397(18) 0.0163(4) Uani 1 1 d .
C14 C 0.1961(3) 0.2416(2) 0.75789(19) 0.0186(4) Uani 1 1 d .
C15 C 0.0547(3) 0.17010(18) 0.73857(18) 0.0165(4) Uani 1 1 d .
C16 C -0.0087(3) 0.17227(19) 0.62003(18) 0.0164(4) Uani 1 1 d .
C17 C -0.0220(3) 0.0961(2) 0.84209(19) 0.0202(4) Uani 1 1 d .
H17 H 0.0188 0.0950 0.9226 0.024 Uiso 1 1 calc R
C18 C -0.1545(3) 0.0253(2) 0.8290(2) 0.0237(4) Uani 1 1 d .
H18 H -0.2040 -0.0246 0.8996 0.028 Uiso 1 1 calc R
C19 C -0.2157(3) 0.0275(2) 0.7109(2) 0.0255(4) Uani 1 1 d .
H19 H -0.3063 -0.0220 0.7010 0.031 Uiso 1 1 calc R
C20 C -0.1460(3) 0.1004(2) 0.60937(19) 0.0214(4) Uani 1 1 d .
H20 H -0.1911 0.1026 0.5303 0.026 Uiso 1 1 calc R

loop_
_atom_site_aniso_label
_atom_site_aniso_U_11
_atom_site_aniso_U_22
_atom_site_aniso_U_33
_atom_site_aniso_U_23
_atom_site_aniso_U_13
_atom_site_aniso_U_12
Fe 0.01325(14) 0.01537(15) 0.01300(15) 0.00161(10) -0.00251(10) -0.00468(10)
S13 0.0287(3) 0.0357(3) 0.0190(3) 0.0087(2) -0.0088(2) -0.0213(2)
S 0.0412(3) 0.0370(3) 0.0201(3) 0.0082(2) -0.0138(2) -0.0233(3)
N11 0.0189(8) 0.0193(8) 0.0158(8) 0.0019(6) -0.0025(6) -0.0070(7)
C1 0.0132(9) 0.0177(9) 0.0165(9) -0.0008(7) -0.0005(7) -0.0026(7)
C2 0.0118(9) 0.0229(10) 0.0206(10) 0.0019(8) -0.0039(7) -0.0036(7)
C3 0.0187(10) 0.0239(10) 0.0189(10) 0.0061(8) -0.0055(8) -0.0022(8)
C4 0.0217(10) 0.0164(9) 0.0210(10) 0.0038(7) -0.0020(8) -0.0030(8)
C5 0.0211(9) 0.0152(9) 0.0167(9) -0.0002(7) -0.0008(7) -0.0050(8)
C6 0.0171(9) 0.0185(10) 0.0261(11) 0.0036(8) -0.0020(8) -0.0005(8)
C7 0.0217(10) 0.0213(10) 0.0258(11) -0.0062(8) -0.0013(8) -0.0051(8)
C8 0.0217(10) 0.0309(11) 0.0148(9) -0.0018(8) 0.0019(8) -0.0050(9)
C9 0.0151(9) 0.0272(11) 0.0247(11) 0.0024(8) 0.0006(8) -0.0082(8)
C10 0.0148(9) 0.0259(10) 0.0228(10) 0.0011(8) -0.0054(8) -0.0037(8)
C12 0.0152(9) 0.0169(9) 0.0161(9) -0.0006(7) -0.0024(7) -0.0029(7)
C14 0.0205(10) 0.0173(9) 0.0176(9) 0.0023(7) -0.0033(8) -0.0047(8)
C15 0.0160(9) 0.0137(9) 0.0179(9) -0.0012(7) -0.0008(7) -0.0021(7)
C16 0.0159(9) 0.0149(9) 0.0170(9) -0.0004(7) 0.0000(7) -0.0033(7)
C17 0.0209(10) 0.0207(10) 0.0186(10) 0.0035(8) -0.0041(8) -0.0048(8)
C18 0.0259(11) 0.0254(11) 0.0203(10) 0.0065(8) 0.0004(8) -0.0117(9)
C19 0.0253(11) 0.0268(11) 0.0275(11) 0.0007(9) -0.0025(9) -0.0140(9)
C20 0.0236(10) 0.0245(10) 0.0186(10) 0.0000(8) -0.0032(8) -0.0106(8)

loop_
_atom_type_symbol
_atom_type_description
_atom_type_scat_dispersion_real
_atom_type_scat_dispersion_imag
_atom_type_scat_source
C C 0.0033 0.0016 'International Tables Vol C Tables 4.2.6.8 and 6.1.1.4'
H H 0.0000 0.0000 'International Tables Vol C Tables 4.2.6.8 and 6.1.1.4'
N N 0.0061 0.0033 'International Tables Vol C Tables 4.2.6.8 and 6.1.1.4'
S S 0.1246 0.1234 'International Tables Vol C Tables 4.2.6.8 and 6.1.1.4'
Fe Fe 0.3463 0.8444 'International Tables Vol C Tables 4.2.6.8 and 6.1.1.4'

loop_
_geom_angle_atom_site_label_1
_geom_angle_atom_site_label_2
_geom_angle_atom_site_label_3
_geom_angle
C5 Fe C4 40.82(8)
C5 Fe C8 152.80(8)
C4 Fe C8 117.19(8)
C5 Fe C9 119.19(8)
C4 Fe C9 105.12(8)
C8 Fe C9 40.61(8)
C5 Fe C1 41.34(7)
C4 Fe C1 68.85(8)
C8 Fe C1 162.86(8)
C9 Fe C1 156.24(8)
C5 Fe C2 69.26(8)
C4 Fe C2 68.69(8)
C8 Fe C2 123.94(8)
C9 Fe C2 160.10(8)
C1 Fe C2 41.01(7)
C5 Fe C6 127.99(8)
C4 Fe C6 163.61(8)
C8 Fe C6 68.34(8)
C9 Fe C6 68.37(8)
C1 Fe C6 110.69(8)
C2 Fe C6 122.47(8)
C5 Fe C3 68.73(8)
C4 Fe C3 40.66(8)
C8 Fe C3 104.87(8)
C9 Fe C3 122.63(8)
C1 Fe C3 68.58(8)
C2 Fe C3 40.61(8)
C6 Fe C3 155.53(9)
C5 Fe C10 108.55(8)
C4 Fe C10 124.84(8)
C8 Fe C10 68.34(8)
C9 Fe C10 40.64(8)
C1 Fe C10 122.89(8)
C2 Fe C10 158.01(8)
C6 Fe C10 40.65(8)
C3 Fe C10 160.66(8)
C5 Fe C7 165.64(8)
C4 Fe C7 152.62(8)
C8 Fe C7 40.52(8)
C9 Fe C7 68.27(8)
C1 Fe C7 127.57(8)
C2 Fe C7 108.05(8)
C6 Fe C7 40.66(8)
C3 Fe C7 119.03(8)
C10 Fe C7 68.34(8)
C14 S13 C12 104.85(9)
C12 N11 C16 121.94(16)
C2 C1 C5 107.68(16)
C2 C1 C12 125.76(17)
C5 C1 C12 126.55(17)
C2 C1 Fe 69.53(10)
C5 C1 Fe 69.03(11)
C12 C1 Fe 127.85(13)
C3 C2 C1 107.87(17)
C3 C2 Fe 69.84(11)
C1 C2 Fe 69.47(10)
C3 C2 H2 126.1
C1 C2 H2 126.1
Fe C2 H2 126.2
C2 C3 C4 108.44(17)
C2 C3 Fe 69.55(10)
C4 C3 Fe 69.37(11)
C2 C3 H3 125.8
C4 C3 H3 125.8
Fe C3 H3 126.9
C3 C4 C5 108.41(18)
C3 C4 Fe 69.97(11)
C5 C4 Fe 69.42(11)
C3 C4 H4 125.8
C5 C4 H4 125.8
Fe C4 H4 126.4
C4 C5 C1 107.59(17)
C4 C5 Fe 69.76(11)
C1 C5 Fe 69.63(10)
C4 C5 H5 126.2
C1 C5 H5 126.2
Fe C5 H5 126.0
C10 C6 C7 108.02(18)
C10 C6 Fe 69.79(11)
C7 C6 Fe 69.83(11)
C10 C6 H6 126.0
C7 C6 H6 126.0
Fe C6 H6 126.0
C8 C7 C6 107.82(18)
C8 C7 Fe 69.35(11)
C6 C7 Fe 69.51(11)
C8 C7 H7 126.1
C6 C7 H7 126.1
Fe C7 H7 126.6
C9 C8 C7 108.29(18)
C9 C8 Fe 69.75(11)
C7 C8 Fe 70.13(12)
C9 C8 H8 125.9
C7 C8 H8 125.9
Fe C8 H8 125.8
C8 C9 C10 108.11(18)
C8 C9 Fe 69.64(11)
C10 C9 Fe 69.97(11)
C8 C9 H9 125.9
C10 C9 H9 125.9
Fe C9 H9 126.0
C9 C10 C6 107.77(18)
C9 C10 Fe 69.39(11)
C6 C10 Fe 69.56(11)
C9 C10 H10 126.1
C6 C10 H10 126.1
Fe C10 H10 126.5
N11 C12 C1 119.96(17)
N11 C12 S13 125.48(15)
C1 C12 S13 114.53(14)
C15 C14 S 126.46(15)
C15 C14 S13 118.57(14)
S C14 S13 114.97(11)
C17 C15 C16 118.74(18)
C17 C15 C14 118.88(17)
C16 C15 C14 122.39(17)
N11 C16 C20 114.53(17)
N11 C16 C15 126.60(17)
C20 C16 C15 118.83(17)
C18 C17 C15 121.40(18)
C18 C17 H17 119.3
C15 C17 H17 119.3
C17 C18 C19 119.43(19)
C17 C18 H18 120.3
C19 C18 H18 120.3
C20 C19 C18 120.41(19)
C20 C19 H19 119.8
C18 C19 H19 119.8
C19 C20 C16 121.18(19)
C19 C20 H20 119.4
C16 C20 H20 119.4

loop_
_geom_bond_atom_site_label_1
_geom_bond_atom_site_label_2
_geom_bond_distance
Fe C5 2.0366(19)
Fe C4 2.0412(19)
Fe C8 2.042(2)
Fe C9 2.0432(19)
Fe C1 2.0446(18)
Fe C2 2.0454(18)
Fe C6 2.0479(19)
Fe C3 2.0492(18)
Fe C10 2.0509(19)
Fe C7 2.052(2)
S13 C14 1.737(2)
S13 C12 1.7614(19)
S C14 1.655(2)
N11 C12 1.289(2)
N11 C16 1.393(2)
C1 C2 1.433(3)
C1 C5 1.441(3)
C1 C12 1.457(3)
C2 C3 1.421(3)
C2 H2 0.9500
C3 C4 1.421(3)
C3 H3 0.9500
C4 C5 1.422(3)
C4 H4 0.9500
C5 H5 0.9500
C6 C10 1.424(3)
C6 C7 1.425(3)
C6 H6 0.9500
C7 C8 1.418(3)
C7 H7 0.9500
C8 C9 1.418(3)
C8 H8 0.9500
C9 C10 1.422(3)
C9 H9 0.9500
C10 H10 0.9500
C14 C15 1.455(3)
C15 C17 1.410(3)
C15 C16 1.410(3)
C16 C20 1.407(3)
C17 C18 1.375(3)
C17 H17 0.9500
C18 C19 1.398(3)
C18 H18 0.9500
C19 C20 1.369(3)
C19 H19 0.9500
C20 H20 0.9500
